data_1549566
loop_
_publ_author_name
'Ruan, Wenqing'
'Leung, Tsz-Fai'
'Shi, Chuan'
'Lee, Ka Ho'
'Sung, Herman H. Y.'
'Williams, Ian D.'
'Lin, Zhenyang'
'Jia, Guochen'

_publ_section_title
;
 Facile synthesis of polycyclic metallaarynes.
;
_journal_issue 27
_journal_name_full 'Chemical science'
_journal_page_first 5994
_journal_page_last 5998
_journal_paper_doi 10.1039/c8sc02086h
_journal_volume 9
_journal_year 2018
_chemical_formula_moiety 'C52 H46 Cl2 Os P2 Si, C H2 Cl2'
_chemical_formula_sum 'C53 H48 Cl4 Os P2 Si'
_chemical_formula_weight 1106.94
_space_group_crystal_system monoclinic
_space_group_IT_number 5
_space_group_name_Hall 'I 2y'
_space_group_name_H-M_alt 'I 1 2 1'
_symmetry_space_group_name_Hall 'I 2y'
_symmetry_space_group_name_H-M 'I 1 2 1'
_atom_sites_solution_hydrogens geom
_atom_sites_solution_primary heavy
_audit_creation_date 2017-08-30
_audit_creation_method
;
Olex2 1.2
(compiled 2017.08.10 svn.r3458 for OlexSys, GUI svn.r5381)
;
_audit_update_record
;
2017-12-08 deposited with the CCDC.
2018-06-19 downloaded from the CCDC.
;
_cell_angle_alpha 90
_cell_angle_beta 97.2730(10)
_cell_angle_gamma 90
_cell_formula_units_Z 4
_cell_length_a 13.9889(2)
_cell_length_b 16.4530(2)
_cell_length_c 21.3301(3)
_cell_measurement_reflns_used 5661
_cell_measurement_temperature 100.00(10)
_cell_measurement_theta_max 74.8200
_cell_measurement_theta_min 4.0000
_cell_volume 4869.82(11)
_computing_cell_refinement 'CrysAlisPro 1.171.38.46 (Rigaku OD, 2015)'
_computing_data_collection 'CrysAlisPro 1.171.38.46 (Rigaku OD, 2015)'
_computing_data_reduction 'CrysAlisPro 1.171.38.46 (Rigaku OD, 2015)'
_computing_molecular_graphics 'Olex2 (Dolomanov et al., 2009)'
_computing_publication_material 'Olex2 (Dolomanov et al., 2009)'
_computing_structure_refinement 'ShelXL (Sheldrick, 2015)'
_computing_structure_solution 'ShelXS (Sheldrick, 2008)'
_diffrn_ambient_environment N~2~
_diffrn_ambient_temperature 100.00(10)
_diffrn_detector 'CCD plate'
_diffrn_detector_area_resol_mean 10.3577
_diffrn_detector_type Atlas
_diffrn_measured_fraction_theta_full 0.987
_diffrn_measured_fraction_theta_max 0.986
_diffrn_measurement_details
;
List of Runs (angles in degrees, time in seconds):

  # Type    Start    End  Width  t~exp~   \w     \q     \k     \f   Frames
#--------------------------------------------------------------------------
  1  \w     39.00 137.00   1.00    2.00    --  110.57 -30.00  60.00   98
  2  \w    -70.00  30.00   1.00    1.00    --  -40.57  57.00 -30.00  100
  3  \w   -117.00 -15.00   1.00    1.00    --  -40.57 -37.00  30.00  102
  4  \w     38.00 133.00   1.00    2.00    --  110.57 -77.00  60.00   95
  5  \w     33.00 115.00   1.00    2.00    --  110.57-111.00-120.00   82
  6  \w     64.00 151.00   1.00    2.00    --  110.57 178.00 120.00   87
;
_diffrn_measurement_device 'kappa diffractometer'
_diffrn_measurement_device_type 'SuperNova, Dual, Cu at zero, Atlas'
_diffrn_measurement_method '\w scans'
_diffrn_orient_matrix_type 'CrysAlisPro convention (1999,Acta A55,543-557)'
_diffrn_orient_matrix_UB_11 -0.1047573000
_diffrn_orient_matrix_UB_12 0.0253715000
_diffrn_orient_matrix_UB_13 -0.0226777000
_diffrn_orient_matrix_UB_21 -0.0136327000
_diffrn_orient_matrix_UB_22 -0.0768893000
_diffrn_orient_matrix_UB_23 -0.0413317000
_diffrn_orient_matrix_UB_31 -0.0343262000
_diffrn_orient_matrix_UB_32 -0.0470896000
_diffrn_orient_matrix_UB_33 0.0554257000
_diffrn_radiation_monochromator mirror
_diffrn_radiation_probe x-ray
_diffrn_radiation_type CuK\a
_diffrn_radiation_wavelength 1.54184
_diffrn_reflns_av_R_equivalents 0.0214
_diffrn_reflns_av_unetI/netI 0.0381
_diffrn_reflns_Laue_measured_fraction_full 0.987
_diffrn_reflns_Laue_measured_fraction_max 0.986
_diffrn_reflns_limit_h_max 15
_diffrn_reflns_limit_h_min -16
_diffrn_reflns_limit_k_max 13
_diffrn_reflns_limit_k_min -19
_diffrn_reflns_limit_l_max 25
_diffrn_reflns_limit_l_min -14
_diffrn_reflns_number 7646
_diffrn_reflns_point_group_measured_fraction_full 0.627
_diffrn_reflns_point_group_measured_fraction_max 0.624
_diffrn_reflns_theta_full 66.500
_diffrn_reflns_theta_max 67.488
_diffrn_reflns_theta_min 3.403
_diffrn_source 'micro-focus sealed X-ray tube'
_diffrn_source_current 0.80
_diffrn_source_power 0.040
_diffrn_source_target Cu
_diffrn_source_type 'SuperNova (Cu) X-ray Source'
_diffrn_source_voltage 50
_exptl_absorpt_coefficient_mu 8.090
_exptl_absorpt_correction_T_max 1.00000
_exptl_absorpt_correction_T_min 0.86039
_exptl_absorpt_correction_type multi-scan
_exptl_absorpt_process_details
;
CrysAlisPro 1.171.38.46 (Rigaku Oxford Diffraction, 2015)
Empirical absorption correction using spherical harmonics,
 implemented in SCALE3 ABSPACK scaling algorithm.
;
_exptl_crystal_colour brown
_exptl_crystal_density_diffrn 1.510
_exptl_crystal_description block
_exptl_crystal_F_000 2216
_exptl_crystal_size_max 0.15
_exptl_crystal_size_mid 0.15
_exptl_crystal_size_min 0.12
_refine_diff_density_max 2.475
_refine_diff_density_min -0.853
_refine_diff_density_rms 0.095
_refine_ls_abs_structure_details
;
 Classical Flack method preferred over Parsons because s.u. lower.
;
_refine_ls_abs_structure_Flack -0.015(8)
_refine_ls_extinction_method none
_refine_ls_goodness_of_fit_ref 1.034
_refine_ls_hydrogen_treatment constr
_refine_ls_matrix_type full
_refine_ls_number_parameters 580
_refine_ls_number_reflns 5484
_refine_ls_number_restraints 3
_refine_ls_restrained_S_all 1.034
_refine_ls_R_factor_all 0.0284
_refine_ls_R_factor_gt 0.0276
_refine_ls_shift/su_max 0.001
_refine_ls_shift/su_mean 0.000
_refine_ls_structure_factor_coef Fsqd
_refine_ls_weighting_details 'w=1/[\s^2^(Fo^2^)+(0.0470P)^2^] where P=(Fo^2^+2Fc^2^)/3'
_refine_ls_weighting_scheme calc
_refine_ls_wR_factor_gt 0.0695
_refine_ls_wR_factor_ref 0.0700
_reflns_Friedel_coverage 0.219
_reflns_Friedel_fraction_full 0.238
_reflns_Friedel_fraction_max 0.233
_reflns_number_gt 5361
_reflns_number_total 5484
_reflns_threshold_expression 'I > 2\s(I)'
_cod_data_source_file c8sc02086h2.cif
_cod_data_source_block ruan31cult
_cod_depositor_comments 'Adding full bibliography for 1549565--1549567.cif.'
_cod_database_code 1549566
_shelx_shelxl_version_number 2014/7
_shelx_space_group_comment
;
The symmetry employed for this shelxl refinement is uniquely defined
by the following loop, which should always be used as a source of
symmetry information in preference to the above space-group names.
They are only intended as comments.
;
_reflns_odcompleteness_completeness 98.68
_reflns_odcompleteness_iscentric 1
_reflns_odcompleteness_theta 68.13
_olex2_refinement_description
;
1. Fixed Uiso
 At 1.2 times of:
  All C(H) groups, All C(H,H) groups
 At 1.5 times of:
  All C(H,H,H) groups
2. Restrained distances
 Cl1S-C1S \\sim Cl2S-C1S
 with sigma of 0.02
 Cl1A-C1SA \\sim Cl2A-C1SA
 with sigma of 0.02
3. Others
 Fixed Sof: C1S(0.5) H1SA(0.5) H1SB(0.5) Cl1S(0.5) Cl2S(0.5) C1SA(0.5)
 H1SC(0.5) H1SD(0.5) Cl1A(0.5) Cl2A(0.5)
4.a Secondary CH2 refined with riding coordinates:
 C1S(H1SA,H1SB), C1SA(H1SC,H1SD)
4.b Aromatic/amide H refined with riding coordinates:
 C5(H5), C6(H6), C9(H9), C10(H10), C11(H11), C12(H12), C13(H13), C22(H22),
 C23(H23), C24(H24), C25(H25), C26(H26), C32(H32), C33(H33), C34(H34), C35(H35),
  C36(H36), C42(H42), C43(H43), C44(H44), C45(H45), C46(H46), C52(H52),
 C53(H53), C54(H54), C55(H55), C56(H56), C62(H62), C63(H63), C64(H64), C65(H65),
  C66(H66), C72(H72), C73(H73), C74(H74), C75(H75), C76(H76)
4.c Idealised Me refined as rotating group:
 C14(H14A,H14B,H14C), C15(H15A,H15B,H15C), C16(H16A,H16B,H16C)
;
_olex2_date_sample_data_collection 2017-08-25
_olex2_submission_special_instructions 'No special instructions were received'
_oxdiff_exptl_absorpt_empirical_details
;
Empirical correction (ABSPACK) includes:
- Absorption correction using spherical harmonics
- Frame scaling
;
_oxdiff_exptl_absorpt_empirical_full_max 1.165
_oxdiff_exptl_absorpt_empirical_full_min 0.841

loop_
_space_group_symop_operation_xyz
'x, y, z'
'-x, y, -z'
'x+1/2, y+1/2, z+1/2'
'-x+1/2, y+1/2, -z+1/2'

loop_
_atom_site_label
_atom_site_type_symbol
_atom_site_fract_x
_atom_site_fract_y
_atom_site_fract_z
_atom_site_U_iso_or_equiv
_atom_site_adp_type
_atom_site_occupancy
_atom_site_site_symmetry_order
_atom_site_calc_flag
_atom_site_refinement_flags_posn
_atom_site_refinement_flags_occupancy
_atom_site_disorder_assembly
_atom_site_disorder_group
Os1 Os 0.71153(2) 0.74368(2) 0.26500(2) 0.01242(8) Uani 1 1 d . . . .
Cl1 Cl 0.84278(10) 0.81777(9) 0.22286(6) 0.0194(3) Uani 1 1 d . . . .
Cl2 Cl 0.78607(10) 0.61171(10) 0.24609(7) 0.0207(3) Uani 1 1 d . . . .
P1 P 0.62700(8) 0.74343(17) 0.15939(5) 0.0145(2) Uani 1 1 d . . . .
P2 P 0.80551(8) 0.74323(18) 0.36718(5) 0.0147(2) Uani 1 1 d . . . .
Si1 Si 0.42988(13) 0.65872(12) 0.33713(9) 0.0182(4) Uani 1 1 d . . . .
C1 C 0.6005(4) 0.7198(3) 0.2969(3) 0.0140(12) Uani 1 1 d . . . .
C2 C 0.5189(3) 0.7391(6) 0.3192(2) 0.0152(10) Uani 1 1 d . . . .
C3 C 0.5046(4) 0.8255(4) 0.3225(3) 0.0133(11) Uani 1 1 d . . . .
C4 C 0.5790(4) 0.8809(4) 0.3044(3) 0.0147(12) Uani 1 1 d . . . .
C5 C 0.6642(4) 0.8533(4) 0.2805(3) 0.0149(12) Uani 1 1 d . . . .
H5 H 0.7056 0.8958 0.2703 0.018 Uiso 1 1 calc R . . .
C6 C 0.4236(5) 0.8602(4) 0.3409(3) 0.0151(13) Uani 1 1 d . . . .
H6 H 0.3744 0.8255 0.3524 0.018 Uiso 1 1 calc R . . .
C7 C 0.4096(4) 0.9457(4) 0.3436(3) 0.0176(12) Uani 1 1 d . . . .
C8 C 0.4833(4) 0.9998(4) 0.3278(3) 0.0174(12) Uani 1 1 d . . . .
C9 C 0.5664(4) 0.9639(4) 0.3083(3) 0.0156(12) Uani 1 1 d . . . .
H9 H 0.6160 0.9986 0.2972 0.019 Uiso 1 1 calc R . . .
C10 C 0.3242(5) 0.9823(4) 0.3619(3) 0.0231(13) Uani 1 1 d . . . .
H10 H 0.2740 0.9485 0.3732 0.028 Uiso 1 1 calc R . . .
C11 C 0.3139(5) 1.0634(4) 0.3634(3) 0.0269(15) Uani 1 1 d . . . .
H11 H 0.2563 1.0857 0.3755 0.032 Uiso 1 1 calc R . . .
C12 C 0.3863(6) 1.1160(5) 0.3475(4) 0.0261(17) Uani 1 1 d . . . .
H12 H 0.3776 1.1732 0.3485 0.031 Uiso 1 1 calc R . . .
C13 C 0.4699(5) 1.0834(4) 0.3304(3) 0.0223(13) Uani 1 1 d . . . .
H13 H 0.5194 1.1188 0.3203 0.027 Uiso 1 1 calc R . . .
C14 C 0.3222(5) 0.6647(5) 0.2760(3) 0.0304(15) Uani 1 1 d . . . .
H14A H 0.2938 0.7191 0.2765 0.046 Uiso 1 1 calc GR . . .
H14B H 0.2747 0.6241 0.2851 0.046 Uiso 1 1 calc GR . . .
H14C H 0.3417 0.6540 0.2342 0.046 Uiso 1 1 calc GR . . .
C15 C 0.3969(5) 0.6721(4) 0.4188(3) 0.0266(14) Uani 1 1 d . . . .
H15A H 0.4546 0.6659 0.4496 0.040 Uiso 1 1 calc GR . . .
H15B H 0.3491 0.6311 0.4267 0.040 Uiso 1 1 calc GR . . .
H15C H 0.3697 0.7265 0.4228 0.040 Uiso 1 1 calc GR . . .
C16 C 0.4837(6) 0.5553(4) 0.3332(4) 0.0329(17) Uani 1 1 d . . . .
H16A H 0.5149 0.5507 0.2948 0.049 Uiso 1 1 calc GR . . .
H16B H 0.4328 0.5142 0.3325 0.049 Uiso 1 1 calc GR . . .
H16C H 0.5315 0.5467 0.3703 0.049 Uiso 1 1 calc GR . . .
C21 C 0.5464(5) 0.6586(5) 0.1367(3) 0.0181(15) Uani 1 1 d . . . .
C22 C 0.4804(5) 0.6651(4) 0.0818(3) 0.0242(13) Uani 1 1 d . . . .
H22 H 0.4758 0.7143 0.0583 0.029 Uiso 1 1 calc R . . .
C23 C 0.4215(5) 0.5993(5) 0.0615(3) 0.0301(15) Uani 1 1 d . . . .
H23 H 0.3766 0.6041 0.0244 0.036 Uiso 1 1 calc R . . .
C24 C 0.4280(5) 0.5278(4) 0.0949(3) 0.0272(14) Uani 1 1 d . . . .
H24 H 0.3878 0.4832 0.0810 0.033 Uiso 1 1 calc R . . .
C25 C 0.4938(6) 0.5212(4) 0.1490(4) 0.0280(16) Uani 1 1 d . . . .
H25 H 0.4983 0.4716 0.1720 0.034 Uiso 1 1 calc R . . .
C26 C 0.5534(5) 0.5860(4) 0.1703(3) 0.0223(13) Uani 1 1 d . . . .
H26 H 0.5982 0.5806 0.2075 0.027 Uiso 1 1 calc R . . .
C31 C 0.5503(5) 0.8331(5) 0.1501(3) 0.0174(15) Uani 1 1 d . . . .
C32 C 0.4544(4) 0.8295(4) 0.1631(3) 0.0220(13) Uani 1 1 d . . . .
H32 H 0.4251 0.7787 0.1698 0.026 Uiso 1 1 calc R . . .
C33 C 0.4032(5) 0.9010(4) 0.1661(3) 0.0257(14) Uani 1 1 d . . . .
H33 H 0.3383 0.8986 0.1748 0.031 Uiso 1 1 calc R . . .
C34 C 0.4440(6) 0.9762(4) 0.1567(3) 0.0297(16) Uani 1 1 d . . . .
H34 H 0.4076 1.0246 0.1591 0.036 Uiso 1 1 calc R . . .
C35 C 0.5392(6) 0.9800(4) 0.1437(3) 0.0262(15) Uani 1 1 d . . . .
H35 H 0.5681 1.0310 0.1367 0.031 Uiso 1 1 calc R . . .
C36 C 0.5913(5) 0.9084(4) 0.1411(3) 0.0196(13) Uani 1 1 d . . . .
H36 H 0.6564 0.9111 0.1330 0.024 Uiso 1 1 calc R . . .
C41 C 0.6992(4) 0.7465(6) 0.0935(2) 0.0171(10) Uani 1 1 d . . . .
C42 C 0.6708(5) 0.7902(4) 0.0380(3) 0.0209(13) Uani 1 1 d . . . .
H42 H 0.6149 0.8234 0.0349 0.025 Uiso 1 1 calc R . . .
C43 C 0.7239(5) 0.7853(4) -0.0124(3) 0.0280(15) Uani 1 1 d . . . .
H43 H 0.7049 0.8157 -0.0498 0.034 Uiso 1 1 calc R . . .
C44 C 0.8054(5) 0.7356(6) -0.0083(3) 0.0291(14) Uani 1 1 d . . . .
H44 H 0.8416 0.7320 -0.0430 0.035 Uiso 1 1 calc R . . .
C45 C 0.8335(5) 0.6919(5) 0.0459(3) 0.0314(16) Uani 1 1 d . . . .
H45 H 0.8888 0.6580 0.0485 0.038 Uiso 1 1 calc R . . .
C46 C 0.7812(5) 0.6975(4) 0.0968(3) 0.0225(13) Uani 1 1 d . . . .
H46 H 0.8013 0.6678 0.1343 0.027 Uiso 1 1 calc R . . .
C51 C 0.7982(5) 0.6530(5) 0.4166(3) 0.0204(16) Uani 1 1 d . . . .
C52 C 0.8591(5) 0.6463(5) 0.4731(3) 0.0296(15) Uani 1 1 d . . . .
H52 H 0.9037 0.6887 0.4853 0.035 Uiso 1 1 calc R . . .
C53 C 0.8560(6) 0.5802(5) 0.5114(3) 0.0377(18) Uani 1 1 d . . . .
H53 H 0.8980 0.5770 0.5500 0.045 Uiso 1 1 calc R . . .
C54 C 0.7915(6) 0.5175(4) 0.4940(3) 0.0330(17) Uani 1 1 d . . . .
H54 H 0.7898 0.4712 0.5204 0.040 Uiso 1 1 calc R . . .
C55 C 0.7296(6) 0.5227(5) 0.4377(4) 0.0300(19) Uani 1 1 d . . . .
H55 H 0.6846 0.4805 0.4259 0.036 Uiso 1 1 calc R . . .
C56 C 0.7341(5) 0.5909(4) 0.3987(3) 0.0234(14) Uani 1 1 d . . . .
H56 H 0.6929 0.5943 0.3598 0.028 Uiso 1 1 calc R . . .
C61 C 0.9360(4) 0.7553(5) 0.3692(3) 0.0220(16) Uani 1 1 d . . . .
C62 C 0.9903(4) 0.8048(4) 0.4137(3) 0.0241(14) Uani 1 1 d . . . .
H62 H 0.9591 0.8363 0.4424 0.029 Uiso 1 1 calc R . . .
C63 C 1.0902(5) 0.8076(4) 0.4157(3) 0.0298(15) Uani 1 1 d . . . .
H63 H 1.1271 0.8410 0.4461 0.036 Uiso 1 1 calc R . . .
C64 C 1.1359(5) 0.7625(5) 0.3742(4) 0.0363(19) Uani 1 1 d . . . .
H64 H 1.2040 0.7650 0.3756 0.044 Uiso 1 1 calc R . . .
C65 C 1.0818(5) 0.7131(5) 0.3300(4) 0.0360(18) Uani 1 1 d . . . .
H65 H 1.1131 0.6815 0.3014 0.043 Uiso 1 1 calc R . . .
C66 C 0.9825(4) 0.7100(5) 0.3277(3) 0.0254(14) Uani 1 1 d . . . .
H66 H 0.9460 0.6763 0.2974 0.030 Uiso 1 1 calc R . . .
C71 C 0.7669(5) 0.8271(5) 0.4136(3) 0.0169(15) Uani 1 1 d . . . .
C72 C 0.6987(5) 0.8133(4) 0.4557(3) 0.0237(13) Uani 1 1 d . . . .
H72 H 0.6786 0.7596 0.4638 0.028 Uiso 1 1 calc R . . .
C73 C 0.6610(5) 0.8789(5) 0.4854(3) 0.0304(15) Uani 1 1 d . . . .
H73 H 0.6141 0.8698 0.5132 0.036 Uiso 1 1 calc R . . .
C74 C 0.6909(6) 0.9574(5) 0.4749(3) 0.0337(17) Uani 1 1 d . . . .
H74 H 0.6656 1.0018 0.4960 0.040 Uiso 1 1 calc R . . .
C75 C 0.7591(6) 0.9711(5) 0.4329(4) 0.031(2) Uani 1 1 d . . . .
H75 H 0.7804 1.0247 0.4256 0.037 Uiso 1 1 calc R . . .
C76 C 0.7948(5) 0.9056(4) 0.4022(3) 0.0233(14) Uani 1 1 d . . . .
H76 H 0.8393 0.9149 0.3728 0.028 Uiso 1 1 calc R . . .
C1S C 1.0712(11) 0.8491(10) 0.2025(5) 0.036(3) Uani 0.5 1 d D P A 2
H1SA H 1.0613 0.7934 0.2179 0.043 Uiso 0.5 1 calc R P A 2
H1SB H 1.0133 0.8816 0.2082 0.043 Uiso 0.5 1 calc R P A 2
Cl1S Cl 1.1736(3) 0.8928(3) 0.2482(2) 0.0552(12) Uani 0.5 1 d D P A 2
Cl2S Cl 1.0847(9) 0.8454(3) 0.1219(3) 0.083(3) Uani 0.5 1 d D P A 2
C1SA C 1.0128(11) 0.8472(11) 0.1181(7) 0.043(5) Uani 0.5 1 d D P B 1
H1SC H 0.9888 0.7906 0.1133 0.052 Uiso 0.5 1 calc R P B 1
H1SD H 0.9686 0.8775 0.1424 0.052 Uiso 0.5 1 calc R P B 1
Cl1A Cl 1.1268(5) 0.8457(3) 0.1617(4) 0.0660(17) Uani 0.5 1 d D P B 1
Cl2A Cl 1.0078(4) 0.8899(4) 0.0446(3) 0.0721(15) Uani 0.5 1 d D P B 1

loop_
_atom_site_aniso_label
_atom_site_aniso_U_11
_atom_site_aniso_U_22
_atom_site_aniso_U_33
_atom_site_aniso_U_23
_atom_site_aniso_U_13
_atom_site_aniso_U_12
Os1 0.01149(11) 0.01304(12) 0.01290(11) 0.00066(12) 0.00225(7) 0.00166(12)
Cl1 0.0153(6) 0.0221(7) 0.0218(7) 0.0021(6) 0.0066(5) -0.0006(5)
Cl2 0.0203(7) 0.0184(7) 0.0240(7) 0.0002(6) 0.0052(5) 0.0067(5)
P1 0.0155(5) 0.0146(6) 0.0134(5) 0.0022(11) 0.0015(4) 0.0001(11)
P2 0.0135(5) 0.0156(6) 0.0145(5) 0.0011(12) 0.0004(4) 0.0020(11)
Si1 0.0185(9) 0.0134(8) 0.0232(9) 0.0015(8) 0.0050(6) -0.0034(7)
C1 0.015(2) 0.011(3) 0.015(2) 0.0002(19) -0.0016(19) -0.0015(19)
C2 0.012(2) 0.021(3) 0.013(2) 0.001(4) 0.0027(16) -0.002(4)
C3 0.011(3) 0.019(3) 0.010(2) -0.001(2) 0.001(2) 0.001(2)
C4 0.016(3) 0.013(3) 0.015(3) -0.003(2) 0.003(2) 0.004(2)
C5 0.013(3) 0.017(3) 0.015(3) 0.002(2) 0.000(2) 0.004(2)
C6 0.012(3) 0.016(3) 0.017(3) 0.000(3) 0.002(2) -0.002(3)
C7 0.019(3) 0.020(3) 0.013(3) 0.001(2) 0.002(2) 0.001(2)
C8 0.017(3) 0.018(3) 0.017(3) 0.002(2) 0.001(2) 0.000(2)
C9 0.013(3) 0.017(3) 0.017(3) 0.001(2) 0.001(2) -0.001(2)
C10 0.023(3) 0.021(3) 0.027(3) 0.004(3) 0.010(3) 0.005(3)
C11 0.028(4) 0.025(4) 0.030(3) 0.000(3) 0.014(3) 0.010(3)
C12 0.032(4) 0.015(4) 0.035(4) 0.003(3) 0.017(3) 0.003(3)
C13 0.028(3) 0.019(3) 0.021(3) 0.000(3) 0.007(2) -0.001(3)
C14 0.022(3) 0.032(4) 0.037(4) -0.002(3) 0.000(3) -0.006(3)
C15 0.031(3) 0.025(3) 0.025(3) 0.005(3) 0.008(3) -0.001(3)
C16 0.028(4) 0.016(4) 0.057(5) 0.001(3) 0.016(3) -0.006(3)
C21 0.016(3) 0.019(3) 0.020(3) -0.006(3) 0.006(3) 0.002(3)
C22 0.027(3) 0.024(3) 0.021(3) -0.002(3) -0.001(2) -0.006(3)
C23 0.021(3) 0.038(4) 0.031(4) -0.008(3) 0.002(3) -0.006(3)
C24 0.020(3) 0.021(3) 0.042(4) -0.011(3) 0.011(3) -0.004(3)
C25 0.035(4) 0.016(3) 0.036(4) -0.001(3) 0.015(3) -0.001(3)
C26 0.020(3) 0.022(3) 0.026(3) -0.003(3) 0.009(3) 0.001(3)
C31 0.017(3) 0.023(4) 0.011(3) 0.001(3) -0.002(2) 0.003(3)
C32 0.020(3) 0.028(3) 0.016(3) 0.000(3) -0.002(2) 0.002(3)
C33 0.023(3) 0.031(4) 0.023(3) -0.005(3) 0.005(2) 0.007(3)
C34 0.041(4) 0.027(4) 0.021(3) 0.000(3) 0.004(3) 0.017(3)
C35 0.040(4) 0.016(3) 0.022(3) 0.006(3) 0.002(3) -0.004(3)
C36 0.025(3) 0.019(3) 0.014(3) 0.003(2) 0.000(2) 0.000(3)
C41 0.020(2) 0.019(3) 0.013(2) -0.001(3) 0.0042(17) -0.001(4)
C42 0.022(3) 0.022(3) 0.018(3) 0.001(3) 0.000(2) -0.002(2)
C43 0.040(4) 0.023(4) 0.021(3) -0.003(3) 0.004(3) -0.007(3)
C44 0.038(3) 0.030(4) 0.022(3) -0.005(4) 0.013(2) -0.007(4)
C45 0.032(4) 0.035(4) 0.029(4) -0.006(3) 0.010(3) 0.000(3)
C46 0.028(3) 0.021(3) 0.020(3) -0.001(3) 0.008(2) -0.001(3)
C51 0.022(4) 0.020(3) 0.019(3) 0.004(3) 0.003(3) 0.007(3)
C52 0.037(4) 0.026(4) 0.024(3) 0.003(3) -0.003(3) 0.001(3)
C53 0.051(5) 0.035(4) 0.024(3) 0.009(3) -0.007(3) 0.004(4)
C54 0.053(5) 0.020(3) 0.027(3) 0.011(3) 0.009(3) 0.009(3)
C55 0.036(5) 0.020(4) 0.032(4) 0.004(3) -0.001(3) -0.004(3)
C56 0.024(3) 0.024(3) 0.022(3) 0.005(3) 0.002(3) 0.001(3)
C61 0.014(2) 0.028(5) 0.023(3) 0.006(3) -0.002(2) 0.001(3)
C62 0.018(3) 0.030(3) 0.023(3) 0.005(3) -0.004(2) 0.000(3)
C63 0.019(3) 0.027(4) 0.040(4) 0.008(3) -0.007(3) -0.004(3)
C64 0.017(3) 0.040(5) 0.051(4) 0.006(3) 0.001(3) 0.003(3)
C65 0.017(3) 0.046(4) 0.045(4) 0.005(3) 0.007(3) 0.012(3)
C66 0.014(3) 0.034(3) 0.027(3) 0.002(3) 0.000(2) 0.002(3)
C71 0.018(3) 0.021(3) 0.010(3) -0.003(2) -0.005(2) 0.002(3)
C72 0.027(3) 0.024(3) 0.019(3) 0.002(3) -0.003(2) 0.004(3)
C73 0.032(4) 0.036(4) 0.023(3) -0.006(3) 0.001(3) 0.009(3)
C74 0.048(4) 0.031(4) 0.020(3) -0.009(3) -0.003(3) 0.017(3)
C75 0.037(4) 0.023(4) 0.031(4) -0.006(3) -0.008(3) -0.004(3)
C76 0.021(3) 0.029(4) 0.018(3) -0.001(3) -0.006(2) -0.001(3)
C1S 0.046(9) 0.030(8) 0.034(8) 0.000(6) 0.018(7) -0.003(7)
Cl1S 0.0273(18) 0.069(3) 0.068(3) 0.035(2) -0.0007(18) -0.0068(19)
Cl2S 0.189(9) 0.028(2) 0.038(3) 0.001(2) 0.040(4) 0.022(4)
C1SA 0.023(8) 0.033(9) 0.076(14) -0.004(8) 0.013(8) 0.006(7)
Cl1A 0.070(4) 0.031(3) 0.098(5) -0.013(3) 0.011(4) -0.002(2)
Cl2A 0.075(3) 0.080(4) 0.063(3) -0.012(3) 0.015(3) 0.011(3)

loop_
_atom_type_symbol
_atom_type_description
_atom_type_scat_dispersion_real
_atom_type_scat_dispersion_imag
_atom_type_scat_source
C C 0.0181 0.0091 'International Tables Vol C Tables 4.2.6.8 and 6.1.1.4'
H H 0.0000 0.0000 'International Tables Vol C Tables 4.2.6.8 and 6.1.1.4'
Cl Cl 0.3639 0.7018 'International Tables Vol C Tables 4.2.6.8 and 6.1.1.4'
Os Os -4.9801 6.2216 'International Tables Vol C Tables 4.2.6.8 and 6.1.1.4'
P P 0.2955 0.4335 'International Tables Vol C Tables 4.2.6.8 and 6.1.1.4'
Si Si 0.2541 0.3302 'International Tables Vol C Tables 4.2.6.8 and 6.1.1.4'

loop_
_geom_angle_atom_site_label_1
_geom_angle_atom_site_label_2
_geom_angle_atom_site_label_3
_geom_angle
_geom_angle_site_symmetry_3
Cl2 Os1 Cl1 91.48(5) .
P1 Os1 Cl1 87.70(5) .
P1 Os1 Cl2 90.76(7) .
P2 Os1 Cl1 89.14(5) .
P2 Os1 Cl2 87.22(7) .
P2 Os1 P1 176.21(4) .
C1 Os1 Cl1 162.75(17) .
C1 Os1 Cl2 105.70(17) .
C1 Os1 P1 90.45(17) .
C1 Os1 P2 93.18(17) .
C1 Os1 C5 79.2(2) .
C5 Os1 Cl1 83.68(18) .
C5 Os1 Cl2 174.65(18) .
C5 Os1 P1 91.33(17) .
C5 Os1 P2 90.41(17) .
C21 P1 Os1 117.6(3) .
C21 P1 C41 101.5(4) .
C31 P1 Os1 108.3(2) .
C31 P1 C21 104.8(3) .
C31 P1 C41 105.6(4) .
C41 P1 Os1 117.69(16) .
C51 P2 Os1 117.5(3) .
C61 P2 Os1 116.80(19) .
C61 P2 C51 101.7(3) .
C71 P2 Os1 109.0(2) .
C71 P2 C51 105.0(3) .
C71 P2 C61 105.6(3) .
C14 Si1 C2 108.4(3) .
C14 Si1 C15 111.9(3) .
C14 Si1 C16 108.1(4) .
C15 Si1 C2 110.6(3) .
C16 Si1 C2 110.5(3) .
C16 Si1 C15 107.3(3) .
C2 C1 Os1 153.7(5) .
C1 C2 Si1 121.5(7) .
C1 C2 C3 112.6(6) .
C3 C2 Si1 125.7(4) .
C2 C3 C4 119.5(5) .
C6 C3 C2 123.5(6) .
C6 C3 C4 117.0(6) .
C5 C4 C3 123.1(6) .
C9 C4 C3 119.8(6) .
C9 C4 C5 117.0(6) .
C4 C5 Os1 131.8(5) .
C3 C6 C7 123.2(6) .
C6 C7 C8 119.8(6) .
C6 C7 C10 123.3(6) .
C8 C7 C10 116.9(6) .
C9 C8 C7 116.9(6) .
C13 C8 C7 120.0(6) .
C13 C8 C9 123.1(6) .
C4 C9 C8 123.2(6) .
C11 C10 C7 121.2(6) .
C10 C11 C12 121.5(7) .
C13 C12 C11 119.1(7) .
C12 C13 C8 121.3(6) .
C22 C21 P1 118.9(6) .
C26 C21 P1 121.4(5) .
C26 C21 C22 119.5(7) .
C23 C22 C21 120.1(7) .
C24 C23 C22 120.4(6) .
C23 C24 C25 119.5(6) .
C24 C25 C26 121.2(7) .
C21 C26 C25 119.3(7) .
C32 C31 P1 120.6(6) .
C36 C31 P1 119.4(5) .
C36 C31 C32 119.1(7) .
C33 C32 C31 119.1(7) .
C32 C33 C34 121.8(6) .
C33 C34 C35 119.2(6) .
C36 C35 C34 119.2(6) .
C31 C36 C35 121.5(6) .
C42 C41 P1 122.5(5) .
C46 C41 P1 118.3(5) .
C46 C41 C42 118.9(5) .
C43 C42 C41 120.3(6) .
C42 C43 C44 120.0(6) .
C45 C44 C43 120.2(6) .
C44 C45 C46 120.0(7) .
C45 C46 C41 120.7(6) .
C52 C51 P2 119.3(6) .
C56 C51 P2 121.5(5) .
C56 C51 C52 119.2(7) .
C53 C52 C51 121.3(7) .
C52 C53 C54 120.0(7) .
C53 C54 C55 119.9(7) .
C54 C55 C56 119.4(7) .
C51 C56 C55 120.2(7) .
C62 C61 P2 122.2(5) .
C66 C61 P2 118.4(5) .
C66 C61 C62 119.3(6) .
C63 C62 C61 119.8(7) .
C64 C63 C62 120.5(7) .
C63 C64 C65 119.7(6) .
C66 C65 C64 120.1(7) .
C61 C66 C65 120.6(7) .
C72 C71 P2 119.8(6) .
C76 C71 P2 120.2(5) .
C76 C71 C72 119.5(7) .
C73 C72 C71 119.5(7) .
C74 C73 C72 120.8(7) .
C73 C74 C75 119.7(7) .
C76 C75 C74 119.3(7) .
C71 C76 C75 121.2(7) .
Cl2S C1S Cl1S 111.8(10) .
Cl2A C1SA Cl1A 115.1(11) .
C1SA Cl2A Cl2A 155.4(7) 2_755

loop_
_geom_bond_atom_site_label_1
_geom_bond_atom_site_label_2
_geom_bond_distance
_geom_bond_site_symmetry_2
Os1 Cl1 2.4663(14) .
Os1 Cl2 2.4640(15) .
Os1 P1 2.4081(11) .
Os1 P2 2.3985(11) .
Os1 C1 1.816(6) .
Os1 C5 1.964(6) .
P1 C21 1.821(8) .
P1 C31 1.820(8) .
P1 C41 1.833(5) .
P2 C51 1.832(8) .
P2 C61 1.831(6) .
P2 C71 1.820(8) .
Si1 C2 1.889(8) .
Si1 C14 1.866(7) .
Si1 C15 1.871(6) .
Si1 C16 1.867(7) .
C1 C2 1.330(8) .
C2 C3 1.438(12) .
C3 C4 1.471(8) .
C3 C6 1.370(9) .
C4 C5 1.428(8) .
C4 C9 1.380(8) .
C6 C7 1.422(9) .
C7 C8 1.434(9) .
C7 C10 1.436(9) .
C8 C9 1.413(9) .
C8 C13 1.391(9) .
C10 C11 1.343(9) .
C11 C12 1.406(10) .
C12 C13 1.377(10) .
C21 C22 1.401(10) .
C21 C26 1.389(10) .
C22 C23 1.395(10) .
C23 C24 1.372(11) .
C24 C25 1.386(11) .
C25 C26 1.394(10) .
C31 C32 1.406(10) .
C31 C36 1.389(10) .
C32 C33 1.382(10) .
C33 C34 1.388(11) .
C34 C35 1.395(11) .
C35 C36 1.390(10) .
C41 C42 1.398(9) .
C41 C46 1.395(10) .
C42 C43 1.384(9) .
C43 C44 1.397(11) .
C44 C45 1.375(11) .
C45 C46 1.388(9) .
C51 C52 1.389(9) .
C51 C56 1.381(11) .
C52 C53 1.364(10) .
C53 C54 1.390(12) .
C54 C55 1.390(11) .
C55 C56 1.404(11) .
C61 C62 1.399(9) .
C61 C66 1.381(9) .
C62 C63 1.394(9) .
C63 C64 1.374(11) .
C64 C65 1.393(11) .
C65 C66 1.385(9) .
C71 C72 1.409(10) .
C71 C76 1.380(11) .
C72 C73 1.387(10) .
C73 C74 1.385(12) .
C74 C75 1.408(12) .
C75 C76 1.386(11) .
C1S Cl1S 1.778(13) .
C1S Cl2S 1.754(12) .
C1SA Cl1A 1.743(13) .
C1SA Cl2A 1.711(15) .
Cl2A Cl2A 1.886(11) 2_755

loop_
_geom_torsion_atom_site_label_1
_geom_torsion_atom_site_label_2
_geom_torsion_atom_site_label_3
_geom_torsion_atom_site_label_4
_geom_torsion
_geom_torsion_site_symmetry_4
Os1 P1 C21 C22 165.8(5) .
Os1 P1 C21 C26 -18.5(7) .
Os1 P1 C31 C32 -91.6(5) .
Os1 P1 C31 C36 76.8(6) .
Os1 P1 C41 C42 -142.7(5) .
Os1 P1 C41 C46 43.0(7) .
Os1 P2 C51 C52 173.1(5) .
Os1 P2 C51 C56 -6.3(7) .
Os1 P2 C61 C62 138.1(5) .
Os1 P2 C61 C66 -46.0(7) .
Os1 P2 C71 C72 95.6(5) .
Os1 P2 C71 C76 -76.4(6) .
Os1 C1 C2 Si1 173.7(7) .
Os1 C1 C2 C3 -1.3(12) .
Cl1 Os1 C1 C2 -4.6(14) .
Cl2 Os1 C1 C2 -179.2(9) .
P1 Os1 C1 C2 -88.3(9) .
P1 C21 C22 C23 176.6(5) .
P1 C21 C26 C25 -176.3(6) .
P1 C31 C32 C33 169.1(5) .
P1 C31 C36 C35 -169.7(5) .
P1 C41 C42 C43 -174.8(5) .
P1 C41 C46 C45 174.2(5) .
P2 Os1 C1 C2 92.8(9) .
P2 C51 C52 C53 180.0(6) .
P2 C51 C56 C55 -179.5(6) .
P2 C61 C62 C63 175.8(5) .
P2 C61 C66 C65 -176.0(6) .
P2 C71 C72 C73 -172.4(5) .
P2 C71 C76 C75 174.0(6) .
Si1 C2 C3 C4 -177.3(4) .
Si1 C2 C3 C6 1.7(8) .
C1 C2 C3 C4 -2.5(7) .
C1 C2 C3 C6 176.6(5) .
C2 C3 C4 C5 3.1(8) .
C2 C3 C4 C9 -179.1(5) .
C2 C3 C6 C7 -179.6(5) .
C3 C4 C5 Os1 -0.7(8) .
C3 C4 C9 C8 -1.4(9) .
C3 C6 C7 C8 -1.3(9) .
C3 C6 C7 C10 179.0(6) .
C4 C3 C6 C7 -0.5(9) .
C5 Os1 C1 C2 3.0(9) .
C5 C4 C9 C8 176.6(5) .
C6 C3 C4 C5 -176.0(5) .
C6 C3 C4 C9 1.9(8) .
C6 C7 C8 C9 1.8(8) .
C6 C7 C8 C13 -179.9(6) .
C6 C7 C10 C11 -179.6(7) .
C7 C8 C9 C4 -0.5(9) .
C7 C8 C13 C12 -0.6(10) .
C7 C10 C11 C12 -0.3(12) .
C8 C7 C10 C11 0.7(10) .
C9 C4 C5 Os1 -178.6(4) .
C9 C8 C13 C12 177.6(6) .
C10 C7 C8 C9 -178.5(5) .
C10 C7 C8 C13 -0.2(8) .
C10 C11 C12 C13 -0.5(12) .
C11 C12 C13 C8 1.0(11) .
C13 C8 C9 C4 -178.7(6) .
C14 Si1 C2 C1 -108.0(5) .
C14 Si1 C2 C3 66.4(5) .
C15 Si1 C2 C1 129.0(5) .
C15 Si1 C2 C3 -56.6(5) .
C16 Si1 C2 C1 10.3(5) .
C16 Si1 C2 C3 -175.3(5) .
C21 P1 C31 C32 34.7(6) .
C21 P1 C31 C36 -156.8(6) .
C21 P1 C41 C42 87.4(7) .
C21 P1 C41 C46 -86.9(6) .
C21 C22 C23 C24 -0.4(11) .
C22 C21 C26 C25 -0.6(11) .
C22 C23 C24 C25 -0.1(11) .
C23 C24 C25 C26 0.2(11) .
C24 C25 C26 C21 0.1(11) .
C26 C21 C22 C23 0.7(11) .
C31 P1 C21 C22 45.4(6) .
C31 P1 C21 C26 -138.8(7) .
C31 P1 C41 C42 -21.8(8) .
C31 P1 C41 C46 163.9(6) .
C31 C32 C33 C34 -0.2(10) .
C32 C31 C36 C35 -1.1(9) .
C32 C33 C34 C35 0.2(10) .
C33 C34 C35 C36 -0.7(10) .
C34 C35 C36 C31 1.1(10) .
C36 C31 C32 C33 0.6(9) .
C41 P1 C21 C22 -64.3(6) .
C41 P1 C21 C26 111.4(6) .
C41 P1 C31 C32 141.5(5) .
C41 P1 C31 C36 -50.1(6) .
C41 C42 C43 C44 0.9(10) .
C42 C41 C46 C45 -0.3(11) .
C42 C43 C44 C45 -0.4(11) .
C43 C44 C45 C46 -0.4(12) .
C44 C45 C46 C41 0.8(12) .
C46 C41 C42 C43 -0.5(11) .
C51 P2 C61 C62 -92.6(6) .
C51 P2 C61 C66 83.3(6) .
C51 P2 C71 C72 -31.1(6) .
C51 P2 C71 C76 156.9(5) .
C51 C52 C53 C54 0.4(13) .
C52 C51 C56 C55 1.1(11) .
C52 C53 C54 C55 -0.6(13) .
C53 C54 C55 C56 1.0(13) .
C54 C55 C56 C51 -1.3(12) .
C56 C51 C52 C53 -0.7(12) .
C61 P2 C51 C52 44.3(7) .
C61 P2 C51 C56 -135.1(6) .
C61 P2 C71 C72 -138.1(5) .
C61 P2 C71 C76 49.9(6) .
C61 C62 C63 C64 0.3(11) .
C62 C61 C66 C65 0.0(11) .
C62 C63 C64 C65 -0.5(11) .
C63 C64 C65 C66 0.4(12) .
C64 C65 C66 C61 -0.2(12) .
C66 C61 C62 C63 -0.1(10) .
C71 P2 C51 C52 -65.6(7) .
C71 P2 C51 C56 115.1(6) .
C71 P2 C61 C62 16.8(7) .
C71 P2 C61 C66 -167.3(6) .
C71 C72 C73 C74 -1.2(10) .
C72 C71 C76 C75 2.0(10) .
C72 C73 C74 C75 1.2(11) .
C73 C74 C75 C76 0.4(11) .
C74 C75 C76 C71 -2.0(11) .
C76 C71 C72 C73 -0.4(9) .
Cl1A C1SA Cl2A Cl2A 110.9(18) 2_755
